data_4312214
loop_
_publ_author_name
'Chih-Min Wang'
'Chia-Hsien Liao'
'Hsiu-Mei Lin'
'Kwang-Hwa Lii'

_publ_section_title
;
 [N(CH2CH2NH3)3][U3O2F13].2H2O: A Novel Organically Templated Mixed-Valent
 Uranium Oxyfluoride with a Hybrid Network Structure
;
_journal_name_full 'Inorganic Chemistry'
_journal_page_first 8239
_journal_page_last 8241
_journal_paper_doi 10.1021/ic0488280
_journal_volume 43
_journal_year 2004
_chemical_formula_moiety '[N(CH2CH2NH3)3][U3O2F13].2H2O'
_chemical_formula_sum 'C6 H25 F13 N4 O4 U3'
_chemical_formula_weight 1178.39
_chemical_name_systematic
; 
 ? 
;
_space_group_IT_number 4
_symmetry_cell_setting monoclinic
_symmetry_space_group_name_Hall 'P 2yb'
_symmetry_space_group_name_H-M 'P 1 21 1'
_atom_sites_solution_hydrogens geom
_atom_sites_solution_primary direct
_atom_sites_solution_secondary difmap
_audit_creation_method SHELXL-97
_cell_angle_alpha 90.00
_cell_angle_beta 93.7285(9)
_cell_angle_gamma 90.00
_cell_formula_units_Z 2
_cell_length_a 8.6876(4)
_cell_length_b 7.3158(4)
_cell_length_c 16.3376(8)
_cell_measurement_temperature 293(2)
_cell_volume 1036.17(9)
_computing_molecular_graphics Diamond
_computing_structure_refinement 'SHELXL-97 (Sheldrick, 1997)'
_computing_structure_solution 'SHELXS-97 (Sheldrick, 1990)'
_diffrn_ambient_temperature 298
_diffrn_measured_fraction_theta_full 1.000
_diffrn_measured_fraction_theta_max 1.000
_diffrn_measurement_device_type 'Siemens Smart CCD'
_diffrn_measurement_method 'omega scans with narrow frames'
_diffrn_radiation_monochromator graphite
_diffrn_radiation_source 'fine-focus sealed tube'
_diffrn_radiation_type MoK\a
_diffrn_radiation_wavelength 0.71073
_diffrn_reflns_av_R_equivalents 0.0603
_diffrn_reflns_av_sigmaI/netI 0.0474
_diffrn_reflns_limit_h_max 11
_diffrn_reflns_limit_h_min -10
_diffrn_reflns_limit_k_max 9
_diffrn_reflns_limit_k_min -9
_diffrn_reflns_limit_l_max 21
_diffrn_reflns_limit_l_min -17
_diffrn_reflns_number 7628
_diffrn_reflns_theta_full 28.28
_diffrn_reflns_theta_max 28.28
_diffrn_reflns_theta_min 1.25
_exptl_absorpt_coefficient_mu 23.522
_exptl_absorpt_correction_T_max 0.788
_exptl_absorpt_correction_T_min 0.363
_exptl_absorpt_correction_type 'empirical based on symmetry equivalents'
_exptl_crystal_colour green
_exptl_crystal_density_diffrn 3.777
_exptl_crystal_density_method 'not measured'
_exptl_crystal_description tablet
_exptl_crystal_F_000 1028
_exptl_crystal_size_max 0.3
_exptl_crystal_size_mid 0.1
_exptl_crystal_size_min 0.1
_refine_diff_density_max 3.975
_refine_diff_density_min -6.380
_refine_diff_density_rms 0.462
_refine_ls_abs_structure_details 'Flack H D (1983), Acta Cryst. A39, 876-881'
_refine_ls_abs_structure_Flack 0.025(17)
_refine_ls_extinction_coef 0.0020(3)
_refine_ls_extinction_expression Fc^*^=kFc[1+0.001xFc^2^\l^3^/sin(2\q)]^-1/4^
_refine_ls_extinction_method SHELXL
_refine_ls_goodness_of_fit_ref 1.052
_refine_ls_hydrogen_treatment mixed
_refine_ls_matrix_type full
_refine_ls_number_parameters 272
_refine_ls_number_reflns 5007
_refine_ls_number_restraints 1
_refine_ls_restrained_S_all 1.052
_refine_ls_R_factor_all 0.0479
_refine_ls_R_factor_gt 0.0463
_refine_ls_shift/su_max 0.001
_refine_ls_shift/su_mean 0.000
_refine_ls_structure_factor_coef Fsqd
_refine_ls_weighting_details 'calc w=1/[\s^2^(Fo^2^)+(0.0967P)^2^+0.0000P] where P=(Fo^2^+2Fc^2^)/3'
_refine_ls_weighting_scheme calc
_refine_ls_wR_factor_gt 0.1230
_refine_ls_wR_factor_ref 0.1239
_reflns_number_gt 4809
_reflns_number_total 5007
_reflns_threshold_expression >2sigma(I)
_cod_data_source_file ic0488280si20040824_113122.cif
_cod_data_source_block my09m
_cod_original_cell_volume 1036.2(2)
_cod_database_code 4312214

loop_
_symmetry_equiv_pos_as_xyz
'x, y, z'
'-x, y+1/2, -z'

loop_
_atom_site_label
_atom_site_type_symbol
_atom_site_fract_x
_atom_site_fract_y
_atom_site_fract_z
_atom_site_U_iso_or_equiv
_atom_site_adp_type
_atom_site_occupancy
_atom_site_symmetry_multiplicity
_atom_site_calc_flag
_atom_site_refinement_flags
_atom_site_disorder_assembly
_atom_site_disorder_group
U1 U -0.02360(6) 0.13155(8) -0.03918(3) 0.01859(15) Uani 1 1 d . . .
U2 U -0.42341(4) 0.88429(4) -0.46722(2) 0.00878(13) Uani 1 1 d . . .
U3 U -0.07975(4) 0.58247(5) -0.53268(2) 0.00882(13) Uani 1 1 d . . .
F1 F -0.0521(13) -0.1785(14) -0.0703(5) 0.034(2) Uani 1 1 d . . .
F2 F -0.1017(14) 0.1266(19) -0.1695(5) 0.041(3) Uani 1 1 d . . .
F3 F -0.0282(13) 0.4396(13) -0.0728(5) 0.029(2) Uani 1 1 d . . .
F4 F -0.2365(9) 0.6671(12) -0.4262(5) 0.0178(17) Uani 1 1 d . . .
F5 F -0.4131(11) 0.9001(15) -0.3347(5) 0.026(2) Uani 1 1 d . . .
F6 F -0.5309(9) 0.5916(12) -0.4241(4) 0.0158(16) Uani 1 1 d . . .
F7 F -0.6810(8) 0.9350(12) -0.4505(5) 0.0184(17) Uani 1 1 d . . .
F8 F -0.5508(9) 0.6988(12) -0.5683(5) 0.0162(16) Uani 1 1 d . . .
F9 F -0.2647(8) 0.8027(11) -0.5694(4) 0.0139(15) Uani 1 1 d . . .
F10 F -0.0865(10) 0.5753(15) -0.6661(5) 0.0248(19) Uani 1 1 d . . .
F11 F 0.1783(8) 0.5327(12) -0.5524(5) 0.0185(17) Uani 1 1 d . . .
F12 F 0.0515(9) 0.7657(12) -0.4326(5) 0.0149(15) Uani 1 1 d . . .
F13 F -0.0272(9) 0.3852(12) -0.4237(4) 0.0149(15) Uani 1 1 d . . .
O1 O -0.2236(15) 0.140(2) -0.0158(8) 0.041(3) Uani 1 1 d . . .
O2 O 0.1758(16) 0.113(2) -0.0618(7) 0.039(3) Uani 1 1 d . . .
N1 N -0.4856(14) 0.0188(18) -0.8126(8) 0.021(2) Uani 1 1 d . . .
N2 N -0.2524(15) 0.136(2) -0.6919(8) 0.030(3) Uani 1 1 d . . .
N3 N -0.7724(14) -0.225(2) -0.6901(7) 0.024(3) Uani 1 1 d . . .
N4 N -0.644(2) 0.361(2) -0.8323(9) 0.041(4) Uani 1 1 d . . .
C1 C -0.218(2) -0.018(3) -0.7467(11) 0.031(4) Uani 1 1 d . . .
C2 C -0.3201(17) -0.012(2) -0.8253(9) 0.025(3) Uani 1 1 d . . .
C3 C -0.6978(18) -0.073(2) -0.7305(9) 0.023(3) Uani 1 1 d . . .
C4 C -0.5572(17) -0.137(2) -0.7736(10) 0.027(3) Uani 1 1 d . . .
C5 C -0.570(2) 0.266(2) -0.9007(11) 0.035(4) Uani 1 1 d . . .
C6 C -0.570(2) 0.067(2) -0.8894(10) 0.029(3) Uani 1 1 d . . .
OW1 O -0.9205(15) 0.2757(19) -0.7360(8) 0.040(3) Uani 1 1 d . . .
OW2 O -0.300(2) 0.484(3) -0.7839(11) 0.062(5) Uani 1 1 d . . .

loop_
_atom_site_aniso_label
_atom_site_aniso_U_11
_atom_site_aniso_U_22
_atom_site_aniso_U_33
_atom_site_aniso_U_23
_atom_site_aniso_U_13
_atom_site_aniso_U_12
U1 0.0255(3) 0.0123(2) 0.0175(2) 0.00069(18) -0.00140(17) -0.0013(2)
U2 0.0059(2) 0.0075(2) 0.0132(2) 0.00002(14) 0.00217(16) 0.00027(15)
U3 0.0055(2) 0.0079(2) 0.0133(2) 0.00004(13) 0.00228(15) 0.00049(14)
F1 0.063(7) 0.021(5) 0.015(4) 0.002(4) -0.010(4) -0.003(5)
F2 0.071(7) 0.029(5) 0.022(4) 0.010(5) -0.011(4) -0.003(6)
F3 0.054(6) 0.013(4) 0.018(4) -0.001(3) -0.003(4) -0.003(4)
F4 0.012(3) 0.025(5) 0.017(4) 0.003(3) 0.004(3) 0.006(3)
F5 0.033(5) 0.026(5) 0.020(4) -0.002(4) 0.001(3) 0.007(5)
F6 0.016(3) 0.015(4) 0.016(3) 0.000(3) -0.002(3) -0.001(3)
F7 0.006(3) 0.017(4) 0.033(4) 0.000(4) 0.005(3) 0.004(3)
F8 0.016(4) 0.012(4) 0.020(4) 0.001(3) -0.001(3) -0.005(3)
F9 0.012(3) 0.013(4) 0.017(3) 0.001(3) 0.004(3) 0.003(3)
F10 0.024(4) 0.026(5) 0.024(4) 0.001(4) 0.004(3) 0.003(4)
F11 0.005(3) 0.021(5) 0.030(4) 0.003(3) 0.006(3) -0.004(3)
F12 0.016(4) 0.014(4) 0.014(4) 0.003(3) 0.000(3) -0.002(3)
F13 0.018(3) 0.014(4) 0.013(3) 0.002(3) 0.007(3) -0.002(3)
O1 0.036(6) 0.041(7) 0.045(7) 0.019(7) -0.003(5) 0.003(7)
O2 0.051(8) 0.031(7) 0.034(6) 0.009(6) 0.009(5) -0.005(7)
N1 0.021(5) 0.020(6) 0.023(6) 0.006(5) 0.006(5) -0.004(5)
N2 0.023(6) 0.037(8) 0.031(7) -0.014(7) 0.006(5) -0.011(7)
N3 0.020(5) 0.037(8) 0.015(5) 0.003(5) 0.006(4) -0.002(5)
N4 0.059(10) 0.031(8) 0.032(7) -0.001(6) -0.011(7) 0.024(8)
C1 0.028(8) 0.033(10) 0.032(9) 0.004(7) 0.003(6) 0.006(7)
C2 0.019(6) 0.034(8) 0.021(7) -0.007(6) 0.000(5) 0.004(6)
C3 0.031(7) 0.016(7) 0.023(7) 0.004(6) 0.015(6) 0.002(6)
C4 0.017(6) 0.023(8) 0.041(9) 0.005(6) 0.013(6) -0.003(5)
C5 0.049(10) 0.026(8) 0.030(8) 0.011(7) 0.002(7) -0.014(8)
C6 0.039(9) 0.029(8) 0.019(7) -0.003(6) -0.005(6) 0.003(7)
OW1 0.036(6) 0.045(8) 0.041(7) 0.006(6) 0.010(5) 0.008(6)
OW2 0.056(10) 0.055(11) 0.073(12) -0.011(9) -0.012(9) -0.007(9)

loop_
_atom_type_symbol
_atom_type_description
_atom_type_scat_dispersion_real
_atom_type_scat_dispersion_imag
_atom_type_scat_source
C C 0.0033 0.0016 'International Tables Vol C Tables 4.2.6.8 and 6.1.1.4'
H H 0.0000 0.0000 'International Tables Vol C Tables 4.2.6.8 and 6.1.1.4'
N N 0.0061 0.0033 'International Tables Vol C Tables 4.2.6.8 and 6.1.1.4'
O O 0.0106 0.0060 'International Tables Vol C Tables 4.2.6.8 and 6.1.1.4'
F F 0.0171 0.0103 'International Tables Vol C Tables 4.2.6.8 and 6.1.1.4'
U U -9.6767 9.6646 'International Tables Vol C Tables 4.2.6.8 and 6.1.1.4'

loop_
_geom_angle_atom_site_label_1
_geom_angle_atom_site_label_2
_geom_angle_atom_site_label_3
_geom_angle
_geom_angle_site_symmetry_1
_geom_angle_site_symmetry_3
_geom_angle_publ_flag
O2 U1 O1 177.6(8) . . ?
O2 U1 F2 92.3(5) . . ?
O1 U1 F2 88.0(5) . . ?
O2 U1 F3 91.5(5) . . ?
O1 U1 F3 91.0(6) . . ?
F2 U1 F3 77.7(4) . . ?
O2 U1 F1 88.6(5) . 2 ?
O1 U1 F1 92.6(6) . 2 ?
F2 U1 F1 144.2(4) . 2 ?
F3 U1 F1 66.5(3) . 2 ?
O2 U1 F3 88.7(5) . 2_545 ?
O1 U1 F3 89.6(5) . 2_545 ?
F2 U1 F3 141.8(4) . 2_545 ?
F3 U1 F3 140.5(3) . 2_545 ?
F1 U1 F3 74.0(3) 2 2_545 ?
O2 U1 F1 88.4(6) . . ?
O1 U1 F1 89.3(6) . . ?
F2 U1 F1 75.6(4) . . ?
F3 U1 F1 153.2(3) . . ?
F1 U1 F1 140.2(3) 2 . ?
F3 U1 F1 66.3(3) 2_545 . ?
O2 U1 U1 93.2(5) . 2 ?
O1 U1 U1 89.0(6) . 2 ?
F2 U1 U1 110.8(4) . 2 ?
F3 U1 U1 33.2(2) . 2 ?
F1 U1 U1 33.5(2) 2 2 ?
F3 U1 U1 107.3(2) 2_545 2 ?
F1 U1 U1 173.4(2) . 2 ?
O2 U1 U1 85.1(5) . 2_545 ?
O1 U1 U1 92.5(5) . 2_545 ?
F2 U1 U1 108.9(4) . 2_545 ?
F3 U1 U1 172.7(2) . 2_545 ?
F1 U1 U1 106.9(2) 2 2_545 ?
F3 U1 U1 33.1(2) 2_545 2_545 ?
F1 U1 U1 33.4(2) . 2_545 ?
U1 U1 U1 140.35(2) 2 2_545 ?
F5 U2 F7 81.4(3) . . ?
F5 U2 F9 138.5(3) . . ?
F7 U2 F9 139.2(3) . . ?
F5 U2 F4 76.5(3) . . ?
F7 U2 F4 137.5(3) . . ?
F9 U2 F4 66.2(3) . . ?
F5 U2 F6 135.7(3) . 2_454 ?
F7 U2 F6 82.4(3) . 2_454 ?
F9 U2 F6 72.6(3) . 2_454 ?
F4 U2 F6 137.3(3) . 2_454 ?
F5 U2 F8 135.9(3) . . ?
F7 U2 F8 76.1(3) . . ?
F9 U2 F8 67.7(3) . . ?
F4 U2 F8 95.5(3) . . ?
F6 U2 F8 78.1(3) 2_454 . ?
F5 U2 F8 72.8(4) . 2_454 ?
F7 U2 F8 73.0(3) . 2_454 ?
F9 U2 F8 119.6(3) . 2_454 ?
F4 U2 F8 131.3(3) . 2_454 ?
F6 U2 F8 63.1(3) 2_454 2_454 ?
F8 U2 F8 132.7(2) . 2_454 ?
F5 U2 F11 82.1(3) . 2_554 ?
F7 U2 F11 140.7(3) . 2_554 ?
F9 U2 F11 69.3(3) . 2_554 ?
F4 U2 F11 71.0(3) . 2_554 ?
F6 U2 F11 85.0(3) 2_454 2_554 ?
F8 U2 F11 136.7(3) . 2_554 ?
F8 U2 F11 68.1(3) 2_454 2_554 ?
F5 U2 F6 75.6(4) . . ?
F7 U2 F6 73.5(3) . . ?
F9 U2 F6 103.8(3) . . ?
F4 U2 F6 66.1(3) . . ?
F6 U2 F6 136.94(15) 2_454 . ?
F8 U2 F6 61.9(3) . . ?
F8 U2 F6 136.6(3) 2_454 . ?
F11 U2 F6 135.1(3) 2_554 . ?
F5 U2 U3 108.7(3) . . ?
F7 U2 U3 152.5(2) . . ?
F9 U2 U3 32.48(19) . . ?
F4 U2 U3 33.70(19) . . ?
F6 U2 U3 104.6(2) 2_454 . ?
F8 U2 U3 79.4(2) . . ?
F8 U2 U3 134.0(2) 2_454 . ?
F11 U2 U3 66.73(19) 2_554 . ?
F6 U2 U3 84.13(19) . . ?
F5 U2 U2 107.9(3) . 2_444 ?
F7 U2 U2 82.6(2) . 2_444 ?
F9 U2 U2 77.0(2) . 2_444 ?
F4 U2 U2 70.7(2) . 2_444 ?
F6 U2 U2 110.5(2) 2_454 2_444 ?
F8 U2 U2 32.4(2) . 2_444 ?
F8 U2 U2 155.31(19) 2_454 2_444 ?
F11 U2 U2 136.53(19) 2_554 2_444 ?
F6 U2 U2 32.54(18) . 2_444 ?
U3 U2 U2 70.055(11) . 2_444 ?
F5 U2 U2 102.1(3) . 2_454 ?
F7 U2 U2 65.0(2) . 2_454 ?
F9 U2 U2 104.2(2) . 2_454 ?
F4 U2 U2 155.2(2) . 2_454 ?
F6 U2 U2 34.2(2) 2_454 2_454 ?
F8 U2 U2 101.8(2) . 2_454 ?
F8 U2 U2 31.97(19) 2_454 2_454 ?
F11 U2 U2 84.2(2) 2_554 2_454 ?
F6 U2 U2 138.16(19) . 2_454 ?
U3 U2 U2 133.321(16) . 2_454 ?
U2 U2 U2 131.36(2) 2_444 2_454 ?
F10 U3 F11 79.6(3) . . ?
F10 U3 F13 138.3(3) . . ?
F11 U3 F13 82.2(3) . . ?
F10 U3 F9 77.6(3) . . ?
F11 U3 F9 137.1(3) . . ?
F13 U3 F9 136.8(3) . . ?
F10 U3 F7 84.6(3) . 2_444 ?
F11 U3 F7 140.5(3) . 2_444 ?
F13 U3 F7 86.1(3) . 2_444 ?
F9 U3 F7 72.3(3) . 2_444 ?
F10 U3 F12 133.7(3) . . ?
F11 U3 F12 75.9(3) . . ?
F13 U3 F12 76.0(3) . . ?
F9 U3 F12 94.6(3) . . ?
F7 U3 F12 137.0(3) 2_444 . ?
F10 U3 F4 139.9(3) . . ?
F11 U3 F4 139.0(3) . . ?
F13 U3 F4 72.0(3) . . ?
F9 U3 F4 65.6(3) . . ?
F7 U3 F4 69.9(3) 2_444 . ?
F12 U3 F4 67.4(3) . . ?
F10 U3 F12 74.7(3) . 2_544 ?
F11 U3 F12 72.6(3) . 2_544 ?
F13 U3 F12 64.0(3) . 2_544 ?
F9 U3 F12 133.4(3) . 2_544 ?
F7 U3 F12 68.4(3) 2_444 2_544 ?
F12 U3 F12 131.4(2) . 2_544 ?
F4 U3 F12 120.0(3) . 2_544 ?
F10 U3 F13 74.0(3) . 2_554 ?
F11 U3 F13 73.8(3) . 2_554 ?
F13 U3 F13 135.00(15) . 2_554 ?
F9 U3 F13 65.2(3) . 2_554 ?
F7 U3 F13 135.4(3) 2_444 2_554 ?
F12 U3 F13 61.7(3) . 2_554 ?
F4 U3 F13 102.6(3) . 2_554 ?
F12 U3 F13 137.3(3) 2_544 2_554 ?
F10 U3 U2 108.4(2) . . ?
F11 U3 U2 152.7(2) . . ?
F13 U3 U2 104.90(19) . . ?
F9 U3 U2 32.25(18) . . ?
F7 U3 U2 66.8(2) 2_444 . ?
F12 U3 U2 80.4(2) . . ?
F4 U3 U2 33.34(19) . . ?
F12 U3 U2 134.39(19) 2_544 . ?
F13 U3 U2 83.31(17) 2_554 . ?
F10 U3 U3 105.9(3) . 2_554 ?
F11 U3 U3 82.0(2) . 2_554 ?
F13 U3 U3 108.3(2) . 2_554 ?
F9 U3 U3 70.1(2) . 2_554 ?
F7 U3 U3 137.4(2) 2_444 2_554 ?
F12 U3 U3 32.40(19) . 2_554 ?
F4 U3 U3 76.8(2) . 2_554 ?
F12 U3 U3 154.07(19) 2_544 2_554 ?
F13 U3 U3 31.96(17) 2_554 2_554 ?
U2 U3 U3 70.803(11) . 2_554 ?
F10 U3 U3 103.3(3) . 2_544 ?
F11 U3 U3 64.8(2) . 2_544 ?
F13 U3 U3 35.2(2) . 2_544 ?
F9 U3 U3 156.4(2) . 2_544 ?
F7 U3 U3 84.3(2) 2_444 2_544 ?
F12 U3 U3 101.0(2) . 2_544 ?
F4 U3 U3 104.3(2) . 2_544 ?
F12 U3 U3 31.63(18) 2_544 2_544 ?
F13 U3 U3 138.16(18) 2_554 2_544 ?
U2 U3 U3 133.958(16) . 2_544 ?
U3 U3 U3 130.32(2) 2_554 2_544 ?
U1 F1 U1 113.1(3) 2_545 . ?
U1 F3 U1 113.6(4) . 2 ?
U2 F4 U3 113.0(3) . . ?
U2 F6 U2 113.2(3) 2_444 . ?
U2 F7 U3 157.3(4) . 2_454 ?
U2 F8 U2 115.6(3) . 2_444 ?
U2 F9 U3 115.3(3) . . ?
U3 F11 U2 156.1(4) . 2_544 ?
U3 F12 U3 116.0(3) . 2_554 ?
U3 F13 U3 112.8(3) . 2_544 ?
C6 N1 C4 111.2(13) . . ?
C6 N1 C2 110.7(12) . . ?
C4 N1 C2 112.8(12) . . ?
N2 C1 C2 110.9(13) . . ?
N1 C2 C1 114.1(13) . . ?
N3 C3 C4 111.5(13) . . ?
N1 C4 C3 109.8(13) . . ?
C6 C5 N4 111.5(15) . . ?
N1 C6 C5 110.4(14) . . ?

loop_
_geom_bond_atom_site_label_1
_geom_bond_atom_site_label_2
_geom_bond_distance
_geom_bond_site_symmetry_2
_geom_bond_publ_flag
U1 O2 1.800(14) . ?
U1 O1 1.804(13) . ?
U1 F2 2.192(9) . ?
U1 F3 2.319(10) . ?
U1 F1 2.326(9) 2 ?
U1 F3 2.327(9) 2_545 ?
U1 F1 2.335(10) . ?
U1 U1 3.8884(4) 2 ?
U1 U1 3.8884(4) 2_545 ?
U2 F5 2.165(9) . ?
U2 F7 2.302(7) . ?
U2 F9 2.312(7) . ?
U2 F4 2.338(8) . ?
U2 F6 2.350(8) 2_454 ?
U2 F8 2.357(8) . ?
U2 F8 2.387(8) 2_454 ?
U2 F11 2.393(8) 2_554 ?
U2 F6 2.457(9) . ?
U2 U3 3.9176(5) . ?
U2 U2 4.0141(4) 2_444 ?
U2 U2 4.0141(4) 2_454 ?
U3 F10 2.177(9) . ?
U3 F11 2.314(7) . ?
U3 F13 2.315(8) . ?
U3 F9 2.326(8) . ?
U3 F7 2.342(7) 2_444 ?
U3 F12 2.351(8) . ?
U3 F4 2.361(8) . ?
U3 F12 2.403(8) 2_544 ?
U3 F13 2.522(9) 2_554 ?
U3 U3 4.0309(4) 2_554 ?
U3 U3 4.0309(4) 2_544 ?
F1 U1 2.326(9) 2_545 ?
F3 U1 2.327(9) 2 ?
F6 U2 2.350(8) 2_444 ?
F7 U3 2.342(7) 2_454 ?
F8 U2 2.387(8) 2_444 ?
F11 U2 2.393(8) 2_544 ?
F12 U3 2.403(8) 2_554 ?
F13 U3 2.522(9) 2_544 ?
N1 C6 1.455(19) . ?
N1 C4 1.462(19) . ?
N1 C2 1.482(19) . ?
N2 C1 1.48(2) . ?
N3 C3 1.47(2) . ?
N4 C5 1.50(3) . ?
C1 C2 1.51(2) . ?
C3 C4 1.52(2) . ?
C5 C6 1.46(3) . ?
